data_8000529
loop_
_publ_author_name
'Fu, Pengfei'
'Sun, Yuling'
'Xia, Zhiguo'
'Xiao, Zewen'

_publ_section_title
;
 Photoluminescence Behavior of Zero-Dimensional Manganese Halide
 Tetrahedra Embedded in Conjugated Organic Matrices
;
_journal_name_full 'The Journal of Physical Chemistry Letters'
_journal_page_first 7394
_journal_page_last 7399
_journal_paper_doi 10.1021/acs.jpclett.1c02154
_journal_year 2021
_chemical_formula_moiety 'Br4 Mn, 2(C20 H19 P)'
_chemical_formula_sum 'C40 H38 Br4 Mn P2'
_chemical_formula_weight 955.22
_space_group_crystal_system monoclinic
_space_group_IT_number 14
_space_group_name_Hall '-P 2ybc'
_space_group_name_H-M_alt 'P 1 21/c 1'
_atom_sites_solution_hydrogens geom
_atom_sites_solution_primary dual
_audit_creation_date 2021-03-08
_audit_creation_method
;
Olex2 1.3
(compiled 2020.11.12 svn.r5f609507 for OlexSys, GUI svn.r6272)
;
_cell_angle_alpha 90
_cell_angle_beta 105.9240(10)
_cell_angle_gamma 90
_cell_formula_units_Z 4
_cell_length_a 20.6048(2)
_cell_length_b 12.39950(10)
_cell_length_c 16.04680(10)
_cell_measurement_reflns_used 14804
_cell_measurement_temperature 249.99
_cell_measurement_theta_max 73.4370
_cell_measurement_theta_min 4.2000
_cell_volume 3942.46(6)
_computing_molecular_graphics 'Olex2 1.3 (Dolomanov et al., 2009)'
_computing_publication_material 'Olex2 1.3 (Dolomanov et al., 2009)'
_computing_structure_refinement 'SHELXL 2018/3 (Sheldrick, 2015)'
_computing_structure_solution 'SHELXT 2014/5 (Sheldrick, 2014)'
_diffrn_ambient_temperature 249.99
_diffrn_measured_fraction_theta_full 1.000
_diffrn_measured_fraction_theta_max 0.971
_diffrn_measurement_device_type Rigaku
_diffrn_radiation_type CuK\a
_diffrn_radiation_wavelength 1.54184
_diffrn_reflns_av_R_equivalents 0.0366
_diffrn_reflns_av_unetI/netI 0.0285
_diffrn_reflns_Laue_measured_fraction_full 1.000
_diffrn_reflns_Laue_measured_fraction_max 0.971
_diffrn_reflns_limit_h_max 24
_diffrn_reflns_limit_h_min -25
_diffrn_reflns_limit_k_max 9
_diffrn_reflns_limit_k_min -15
_diffrn_reflns_limit_l_max 19
_diffrn_reflns_limit_l_min -19
_diffrn_reflns_number 27021
_diffrn_reflns_point_group_measured_fraction_full 1.000
_diffrn_reflns_point_group_measured_fraction_max 0.971
_diffrn_reflns_theta_full 67.684
_diffrn_reflns_theta_max 74.048
_diffrn_reflns_theta_min 4.206
_exptl_absorpt_coefficient_mu 8.439
_exptl_absorpt_correction_T_max 1
_exptl_absorpt_correction_T_min 0.452
_exptl_absorpt_correction_type multi-scan
_exptl_crystal_colour 'clear light yellow'
_exptl_crystal_colour_lustre clear
_exptl_crystal_colour_modifier light
_exptl_crystal_colour_primary yellow
_exptl_crystal_density_diffrn 1.609
_exptl_crystal_description needle
_exptl_crystal_F_000 1892
_exptl_crystal_size_max 0.12
_exptl_crystal_size_mid 0.11
_exptl_crystal_size_min 0.1
_refine_diff_density_max 0.273
_refine_diff_density_min -0.377
_refine_diff_density_rms 0.060
_refine_ls_extinction_method none
_refine_ls_goodness_of_fit_ref 1.022
_refine_ls_hydrogen_treatment constr
_refine_ls_matrix_type full
_refine_ls_number_parameters 461
_refine_ls_number_reflns 7764
_refine_ls_number_restraints 0
_refine_ls_restrained_S_all 1.022
_refine_ls_R_factor_all 0.0300
_refine_ls_R_factor_gt 0.0264
_refine_ls_shift/su_max 0.002
_refine_ls_shift/su_mean 0.000
_refine_ls_structure_factor_coef Fsqd
_refine_ls_weighting_details 'w=1/[\s^2^(Fo^2^)+(0.0368P)^2^+0.9531P] where P=(Fo^2^+2Fc^2^)/3'
_refine_ls_weighting_scheme calc
_refine_ls_wR_factor_gt 0.0688
_refine_ls_wR_factor_ref 0.0704
_reflns_Friedel_coverage 0.000
_reflns_number_gt 6941
_reflns_number_total 7764
_reflns_threshold_expression 'I > 2\s(I)'
_cod_data_source_file jz1c02154_si_002.cif
_cod_data_source_block 1
_cod_database_code 8000529
_shelx_shelxl_version_number 2018/3
_shelx_space_group_comment
;
The symmetry employed for this shelxl refinement is uniquely defined
by the following loop, which should always be used as a source of
symmetry information in preference to the above space-group names.
They are only intended as comments.
;
_shelx_estimated_absorpt_t_max 0.486
_shelx_estimated_absorpt_t_min 0.431
_olex2_refinement_description
;
1. Others
 Sof(Br1A)=Sof(Br2A)=Sof(Br3A)=Sof(Br4A)=1-FVAR(1)
 Sof(Br1)=Sof(Br2)=Sof(Br3)=Sof(Br4)=FVAR(1)
2.a Secondary CH2 refined with riding coordinates:
 C21(H21A,H21B), C22(H22A,H22B), C19(H19A,H19B), C20(H20A,H20B)
2.b Aromatic/amide H refined with riding coordinates:
 C24(H24), C25(H25), C26(H26), C27(H27), C28(H28), C30(H30), C31(H31),
 C32(H32), C33(H33), C34(H34), C36(H36), C37(H37), C38(H38), C39(H39), C40(H40),
  C2(H2), C3(H3), C4(H4), C5(H5), C6(H6), C8(H8), C9(H9), C10(H10), C11(H11),
 C12(H12), C14(H14), C15(H15), C16(H16), C17(H17), C18(H18)
;
_olex2_submission_special_instructions 'No special instructions were received'

loop_
_space_group_symop_operation_xyz
'x, y, z'
'-x, y+1/2, -z+1/2'
'-x, -y, -z'
'x, -y-1/2, z-1/2'

loop_
_atom_site_label
_atom_site_type_symbol
_atom_site_fract_x
_atom_site_fract_y
_atom_site_fract_z
_atom_site_U_iso_or_equiv
_atom_site_adp_type
_atom_site_occupancy
_atom_site_site_symmetry_order
_atom_site_calc_flag
_atom_site_refinement_flags_posn
_atom_site_refinement_flags_adp
_atom_site_refinement_flags_occupancy
_atom_site_disorder_assembly
_atom_site_disorder_group
Br1 Br 0.64923(10) 0.3904(2) 0.40250(17) 0.0445(5) Uani 0.622(13) 1 d . . P A 1
Br1A Br 0.65220(19) 0.3848(4) 0.4015(3) 0.0504(9) Uani 0.378(13) 1 d . . P A 2
Br2A Br 0.8055(3) 0.6257(5) 0.4177(5) 0.0441(5) Uani 0.378(13) 1 d . . P A 2
Br3A Br 0.8332(3) 0.3574(8) 0.5765(4) 0.0711(11) Uani 0.378(13) 1 d . . P A 2
Br4A Br 0.6943(3) 0.5972(6) 0.5886(7) 0.0857(14) Uani 0.378(13) 1 d . . P A 2
Mn1 Mn 0.74834(2) 0.48681(3) 0.50003(2) 0.03933(9) Uani 1 1 d . . . . .
Br2 Br 0.8030(2) 0.6188(3) 0.4285(3) 0.0529(7) Uani 0.622(13) 1 d . . P A 1
Br3 Br 0.82885(12) 0.3349(2) 0.5695(2) 0.0483(3) Uani 0.622(13) 1 d . . P A 1
Br4 Br 0.70485(14) 0.5821(2) 0.61385(17) 0.0597(4) Uani 0.622(13) 1 d . . P A 1
P006 P 0.56042(2) 0.40093(4) 0.71078(3) 0.02899(10) Uani 1 1 d . . . . .
C21 C 0.50579(10) 0.45485(15) 0.53335(11) 0.0342(4) Uani 1 1 d . . . . .
H21A H 0.537709 0.402472 0.521390 0.041 Uiso 1 1 calc R U . . .
H21B H 0.463099 0.417461 0.529064 0.041 Uiso 1 1 calc R U . . .
C22 C 0.53381(10) 0.49998(14) 0.62519(12) 0.0313(4) Uani 1 1 d . . . . .
H22A H 0.499088 0.545596 0.638423 0.038 Uiso 1 1 calc R U . . .
H22B H 0.572467 0.546321 0.625792 0.038 Uiso 1 1 calc R U . . .
C23 C 0.49323(9) 0.36762(14) 0.75795(12) 0.0316(4) Uani 1 1 d . . . . .
C24 C 0.42620(10) 0.38135(17) 0.71128(14) 0.0411(5) Uani 1 1 d . . . . .
H24 H 0.415544 0.408145 0.654332 0.049 Uiso 1 1 calc R U . . .
C25 C 0.37511(11) 0.35559(19) 0.74863(16) 0.0488(5) Uani 1 1 d . . . . .
H25 H 0.329770 0.365931 0.717381 0.059 Uiso 1 1 calc R U . . .
C26 C 0.39075(12) 0.31476(17) 0.83170(17) 0.0492(6) Uani 1 1 d . . . . .
H26 H 0.355981 0.297080 0.856897 0.059 Uiso 1 1 calc R U . . .
C27 C 0.45687(12) 0.29982(17) 0.87775(15) 0.0464(5) Uani 1 1 d . . . . .
H27 H 0.467055 0.271534 0.934207 0.056 Uiso 1 1 calc R U . . .
C28 C 0.50869(11) 0.32604(16) 0.84180(13) 0.0383(4) Uani 1 1 d . . . . .
H28 H 0.553894 0.315882 0.873662 0.046 Uiso 1 1 calc R U . . .
C29 C 0.62748(9) 0.45715(16) 0.79516(12) 0.0342(4) Uani 1 1 d . . . . .
C30 C 0.62583(11) 0.56624(18) 0.81492(14) 0.0462(5) Uani 1 1 d . . . . .
H30 H 0.592537 0.611115 0.779970 0.055 Uiso 1 1 calc R U . . .
C31 C 0.67294(14) 0.6087(2) 0.88564(17) 0.0574(6) Uani 1 1 d . . . . .
H31 H 0.672000 0.682461 0.898688 0.069 Uiso 1 1 calc R U . . .
C32 C 0.72163(12) 0.5422(2) 0.93736(16) 0.0571(6) Uani 1 1 d . . . . .
H32 H 0.753146 0.570801 0.986248 0.068 Uiso 1 1 calc R U . . .
C33 C 0.72422(11) 0.4353(2) 0.91786(15) 0.0551(6) Uani 1 1 d . . . . .
H33 H 0.757908 0.391167 0.952964 0.066 Uiso 1 1 calc R U . . .
C34 C 0.67756(10) 0.39126(18) 0.84673(14) 0.0433(5) Uani 1 1 d . . . . .
H34 H 0.679631 0.317757 0.833361 0.052 Uiso 1 1 calc R U . . .
C35 C 0.58574(10) 0.28129(15) 0.66543(12) 0.0331(4) Uani 1 1 d . . . . .
C36 C 0.63975(11) 0.28626(17) 0.62869(14) 0.0426(5) Uani 1 1 d . . . . .
H36 H 0.667096 0.348122 0.635794 0.051 Uiso 1 1 calc R U . . .
C37 C 0.65253(13) 0.19943(19) 0.58187(16) 0.0521(6) Uani 1 1 d . . . . .
H37 H 0.688662 0.202450 0.556702 0.062 Uiso 1 1 calc R U . . .
C38 C 0.61304(13) 0.10869(19) 0.57166(16) 0.0521(6) Uani 1 1 d . . . . .
H38 H 0.621657 0.050498 0.538690 0.063 Uiso 1 1 calc R U . . .
C39 C 0.56073(14) 0.10273(19) 0.60968(18) 0.0569(6) Uani 1 1 d . . . . .
H39 H 0.534582 0.039654 0.604072 0.068 Uiso 1 1 calc R U . . .
C40 C 0.54671(12) 0.18935(17) 0.65599(15) 0.0463(5) Uani 1 1 d . . . . .
H40 H 0.510559 0.185643 0.681086 0.056 Uiso 1 1 calc R U . . .
P007 P 0.94528(3) 0.22233(4) 0.86927(3) 0.03346(11) Uani 1 1 d . . . . .
C1 C 1.01597(10) 0.24109(15) 0.82580(12) 0.0355(4) Uani 1 1 d . . . . .
C2 C 1.08065(11) 0.21657(18) 0.87540(14) 0.0441(5) Uani 1 1 d . . . . .
H2 H 1.087347 0.187988 0.931377 0.053 Uiso 1 1 calc R U . . .
C3 C 1.13559(12) 0.2340(2) 0.84281(16) 0.0525(6) Uani 1 1 d . . . . .
H3 H 1.179402 0.217500 0.876730 0.063 Uiso 1 1 calc R U . . .
C4 C 1.12586(13) 0.27527(19) 0.76123(16) 0.0519(6) Uani 1 1 d . . . . .
H4 H 1.163001 0.286065 0.738833 0.062 Uiso 1 1 calc R U . . .
C5 C 1.06207(13) 0.3010(2) 0.71196(15) 0.0544(6) Uani 1 1 d . . . . .
H5 H 1.056005 0.329896 0.656197 0.065 Uiso 1 1 calc R U . . .
C6 C 1.00657(12) 0.28488(19) 0.74323(14) 0.0483(5) Uani 1 1 d . . . . .
H6 H 0.963084 0.303216 0.709282 0.058 Uiso 1 1 calc R U . . .
C7 C 0.87966(10) 0.15008(16) 0.79426(12) 0.0358(4) Uani 1 1 d . . . . .
C8 C 0.89245(12) 0.08995(18) 0.72774(15) 0.0465(5) Uani 1 1 d . . . . .
H8 H 0.935728 0.089539 0.718986 0.056 Uiso 1 1 calc R U . . .
C9 C 0.84043(13) 0.0303(2) 0.67411(16) 0.0551(6) Uani 1 1 d . . . . .
H9 H 0.848399 -0.009669 0.628103 0.066 Uiso 1 1 calc R U . . .
C10 C 0.77746(13) 0.0290(2) 0.68773(16) 0.0549(6) Uani 1 1 d . . . . .
H10 H 0.742800 -0.012254 0.651415 0.066 Uiso 1 1 calc R U . . .
C11 C 0.76494(12) 0.0877(2) 0.75396(15) 0.0520(6) Uani 1 1 d . . . . .
H11 H 0.721777 0.086416 0.763045 0.062 Uiso 1 1 calc R U . . .
C12 C 0.81554(11) 0.14879(19) 0.80738(14) 0.0454(5) Uani 1 1 d . . . . .
H12 H 0.806782 0.189442 0.852544 0.054 Uiso 1 1 calc R U . . .
C13 C 0.91364(11) 0.35230(16) 0.88863(14) 0.0402(4) Uani 1 1 d . . . . .
C14 C 0.87577(14) 0.41071(19) 0.81777(17) 0.0564(6) Uani 1 1 d . . . . .
H14 H 0.863119 0.379073 0.762422 0.068 Uiso 1 1 calc R U . . .
C15 C 0.85686(16) 0.5156(2) 0.8292(2) 0.0727(8) Uani 1 1 d . . . . .
H15 H 0.831022 0.555030 0.781592 0.087 Uiso 1 1 calc R U . . .
C16 C 0.87561(15) 0.5622(2) 0.9097(2) 0.0695(8) Uani 1 1 d . . . . .
H16 H 0.863754 0.634138 0.916721 0.083 Uiso 1 1 calc R U . . .
C17 C 0.91170(14) 0.5041(2) 0.9802(2) 0.0633(7) Uani 1 1 d . . . . .
H17 H 0.923610 0.535951 1.035434 0.076 Uiso 1 1 calc R U . . .
C18 C 0.93071(12) 0.39807(19) 0.96997(16) 0.0488(5) Uani 1 1 d . . . . .
H18 H 0.955005 0.358109 1.018249 0.059 Uiso 1 1 calc R U . . .
C19 C 0.97212(11) 0.14769(16) 0.96939(12) 0.0369(4) Uani 1 1 d . . . . .
H19A H 1.013083 0.181130 1.006260 0.044 Uiso 1 1 calc R U . . .
H19B H 0.936980 0.152672 0.999809 0.044 Uiso 1 1 calc R U . . .
C20 C 0.98646(11) 0.02842(16) 0.95662(12) 0.0383(4) Uani 1 1 d . . . . .
H20A H 0.944802 -0.007034 0.923679 0.046 Uiso 1 1 calc R U . . .
H20B H 1.019541 0.022648 0.923089 0.046 Uiso 1 1 calc R U . . .

loop_
_atom_site_aniso_label
_atom_site_aniso_U_11
_atom_site_aniso_U_22
_atom_site_aniso_U_33
_atom_site_aniso_U_23
_atom_site_aniso_U_13
_atom_site_aniso_U_12
Br1 0.0302(7) 0.0370(7) 0.0628(10) 0.0010(6) 0.0069(5) -0.0033(4)
Br1A 0.0629(19) 0.0351(11) 0.0472(14) -0.0045(8) 0.0051(11) -0.0041(10)
Br2A 0.0471(8) 0.0499(9) 0.0358(14) 0.0048(8) 0.0119(7) -0.0154(8)
Br3A 0.0632(13) 0.098(3) 0.0510(11) 0.0201(15) 0.0133(9) 0.0302(14)
Br4A 0.0590(15) 0.088(2) 0.130(3) -0.065(2) 0.060(2) -0.0279(13)
Mn1 0.03101(17) 0.04089(18) 0.04726(19) -0.00306(14) 0.01271(14) -0.00143(13)
Br2 0.0580(7) 0.0620(8) 0.0362(9) 0.0053(5) 0.0088(5) -0.0251(5)
Br3 0.0406(5) 0.0575(6) 0.0472(5) 0.0092(3) 0.0128(3) 0.0129(3)
Br4 0.0524(6) 0.0566(5) 0.0829(8) -0.0248(6) 0.0402(5) -0.0144(4)
P006 0.0293(2) 0.0294(2) 0.0286(2) 0.00488(17) 0.00832(18) 0.00174(17)
C21 0.0396(10) 0.0323(9) 0.0301(9) 0.0048(8) 0.0083(8) 0.0006(8)
C22 0.0326(10) 0.0302(9) 0.0315(9) 0.0058(7) 0.0096(8) 0.0011(7)
C23 0.0345(10) 0.0280(8) 0.0347(9) 0.0028(7) 0.0134(8) 0.0013(7)
C24 0.0345(11) 0.0452(12) 0.0426(11) 0.0062(9) 0.0091(9) 0.0011(8)
C25 0.0345(11) 0.0509(13) 0.0625(14) 0.0031(11) 0.0157(10) -0.0027(9)
C26 0.0505(13) 0.0383(11) 0.0700(15) 0.0030(10) 0.0351(12) -0.0060(9)
C27 0.0619(14) 0.0391(11) 0.0462(12) 0.0110(9) 0.0282(11) 0.0014(10)
C28 0.0402(11) 0.0375(10) 0.0381(10) 0.0081(8) 0.0121(9) 0.0041(8)
C29 0.0314(10) 0.0385(10) 0.0324(9) 0.0051(8) 0.0084(8) -0.0018(8)
C30 0.0465(12) 0.0431(12) 0.0440(12) -0.0021(9) 0.0039(10) 0.0031(9)
C31 0.0590(15) 0.0573(15) 0.0509(14) -0.0107(11) 0.0067(12) -0.0073(12)
C32 0.0452(13) 0.0787(18) 0.0420(12) -0.0030(12) 0.0030(10) -0.0158(12)
C33 0.0374(12) 0.0740(17) 0.0464(13) 0.0170(12) -0.0013(10) -0.0037(11)
C34 0.0349(11) 0.0452(12) 0.0464(12) 0.0125(9) 0.0057(9) -0.0001(9)
C35 0.0374(10) 0.0311(9) 0.0313(9) 0.0058(7) 0.0100(8) 0.0051(8)
C36 0.0450(12) 0.0369(11) 0.0502(12) 0.0071(9) 0.0202(10) 0.0053(9)
C37 0.0590(14) 0.0505(13) 0.0539(13) 0.0097(11) 0.0278(12) 0.0190(11)
C38 0.0657(16) 0.0445(12) 0.0472(13) -0.0040(10) 0.0175(12) 0.0168(11)
C39 0.0676(17) 0.0387(12) 0.0660(16) -0.0069(11) 0.0212(13) -0.0032(11)
C40 0.0515(13) 0.0377(11) 0.0562(13) -0.0007(10) 0.0254(11) -0.0032(9)
P007 0.0368(3) 0.0336(2) 0.0289(2) 0.00557(18) 0.00720(19) 0.00222(19)
C1 0.0403(11) 0.0340(10) 0.0314(9) 0.0054(8) 0.0085(8) 0.0018(8)
C2 0.0430(12) 0.0489(12) 0.0401(11) 0.0150(9) 0.0110(9) 0.0077(9)
C3 0.0414(12) 0.0593(14) 0.0598(14) 0.0135(11) 0.0192(11) 0.0105(10)
C4 0.0575(15) 0.0509(13) 0.0562(14) 0.0042(11) 0.0306(12) -0.0025(11)
C5 0.0682(16) 0.0594(14) 0.0384(11) 0.0113(10) 0.0194(11) -0.0099(12)
C6 0.0492(13) 0.0555(13) 0.0359(11) 0.0131(10) 0.0045(9) -0.0020(10)
C7 0.0388(10) 0.0346(10) 0.0306(9) 0.0056(8) 0.0038(8) 0.0029(8)
C8 0.0478(13) 0.0473(12) 0.0452(12) -0.0034(10) 0.0141(10) -0.0004(10)
C9 0.0602(15) 0.0571(14) 0.0450(12) -0.0128(11) 0.0096(11) -0.0031(12)
C10 0.0509(14) 0.0569(14) 0.0480(13) 0.0006(11) -0.0011(11) -0.0097(11)
C11 0.0402(12) 0.0654(15) 0.0475(13) 0.0080(11) 0.0074(10) -0.0044(11)
C12 0.0424(12) 0.0554(13) 0.0369(11) 0.0014(9) 0.0083(9) 0.0011(10)
C13 0.0425(11) 0.0345(10) 0.0462(11) 0.0021(9) 0.0163(9) -0.0011(8)
C14 0.0672(17) 0.0447(13) 0.0579(15) 0.0111(11) 0.0180(13) 0.0122(11)
C15 0.078(2) 0.0443(14) 0.100(2) 0.0200(15) 0.0328(18) 0.0148(13)
C16 0.0686(18) 0.0381(13) 0.116(3) -0.0039(15) 0.0489(18) -0.0001(12)
C17 0.0580(16) 0.0530(15) 0.091(2) -0.0243(14) 0.0402(15) -0.0133(12)
C18 0.0448(13) 0.0495(13) 0.0551(13) -0.0060(10) 0.0187(11) -0.0030(10)
C19 0.0426(11) 0.0384(10) 0.0297(9) 0.0058(8) 0.0099(8) -0.0003(8)
C20 0.0494(12) 0.0355(10) 0.0281(10) 0.0072(8) 0.0072(8) -0.0011(8)

loop_
_atom_type_symbol
_atom_type_description
_atom_type_scat_dispersion_real
_atom_type_scat_dispersion_imag
_atom_type_scat_source
C C 0.0181 0.0091 'International Tables Vol C Tables 4.2.6.8 and 6.1.1.4'
H H 0.0000 0.0000 'International Tables Vol C Tables 4.2.6.8 and 6.1.1.4'
Br Br -0.6763 1.2805 'International Tables Vol C Tables 4.2.6.8 and 6.1.1.4'
Mn Mn -0.5299 2.8052 'International Tables Vol C Tables 4.2.6.8 and 6.1.1.4'
P P 0.2955 0.4335 'International Tables Vol C Tables 4.2.6.8 and 6.1.1.4'

loop_
_geom_angle_atom_site_label_1
_geom_angle_atom_site_label_2
_geom_angle_atom_site_label_3
_geom_angle
_geom_angle_site_symmetry_1
_geom_angle_site_symmetry_3
_geom_angle_publ_flag
Br1 Mn1 Br3 103.95(9) . . ?
Br1 Mn1 Br4 106.46(8) . . ?
Br1A Mn1 Br2A 113.39(18) . . ?
Br3A Mn1 Br1A 108.6(2) . . ?
Br3A Mn1 Br2A 108.93(18) . . ?
Br3A Mn1 Br4A 116.9(2) . . ?
Br4A Mn1 Br1A 103.95(16) . . ?
Br4A Mn1 Br2A 105.2(2) . . ?
Br2 Mn1 Br1 115.30(12) . . ?
Br2 Mn1 Br3 111.76(10) . . ?
Br2 Mn1 Br4 108.99(11) . . ?
Br4 Mn1 Br3 110.15(8) . . ?
C23 P006 C22 111.53(9) . . ?
C29 P006 C22 108.65(9) . . ?
C29 P006 C23 107.14(9) . . ?
C29 P006 C35 112.29(9) . . ?
C35 P006 C22 108.33(8) . . ?
C35 P006 C23 108.92(9) . . ?
C21 C21 H21A 109.5 3_666 . ?
C21 C21 H21B 109.5 3_666 . ?
C21 C21 C22 110.64(19) 3_666 . ?
H21A C21 H21B 108.1 . . ?
C22 C21 H21A 109.5 . . ?
C22 C21 H21B 109.5 . . ?
P006 C22 H22A 108.3 . . ?
P006 C22 H22B 108.3 . . ?
C21 C22 P006 115.92(13) . . ?
C21 C22 H22A 108.3 . . ?
C21 C22 H22B 108.3 . . ?
H22A C22 H22B 107.4 . . ?
C24 C23 P006 120.74(15) . . ?
C24 C23 C28 119.72(18) . . ?
C28 C23 P006 119.53(15) . . ?
C23 C24 H24 120.0 . . ?
C25 C24 C23 120.0(2) . . ?
C25 C24 H24 120.0 . . ?
C24 C25 H25 120.0 . . ?
C26 C25 C24 120.0(2) . . ?
C26 C25 H25 120.0 . . ?
C25 C26 H26 119.9 . . ?
C27 C26 C25 120.3(2) . . ?
C27 C26 H26 119.9 . . ?
C26 C27 H27 119.7 . . ?
C26 C27 C28 120.6(2) . . ?
C28 C27 H27 119.7 . . ?
C23 C28 H28 120.3 . . ?
C27 C28 C23 119.41(19) . . ?
C27 C28 H28 120.3 . . ?
C30 C29 P006 119.27(15) . . ?
C30 C29 C34 119.61(19) . . ?
C34 C29 P006 120.82(16) . . ?
C29 C30 H30 119.9 . . ?
C31 C30 C29 120.2(2) . . ?
C31 C30 H30 119.9 . . ?
C30 C31 H31 120.1 . . ?
C30 C31 C32 119.8(2) . . ?
C32 C31 H31 120.1 . . ?
C31 C32 H32 119.7 . . ?
C33 C32 C31 120.5(2) . . ?
C33 C32 H32 119.7 . . ?
C32 C33 H33 119.7 . . ?
C32 C33 C34 120.6(2) . . ?
C34 C33 H33 119.7 . . ?
C29 C34 H34 120.3 . . ?
C33 C34 C29 119.4(2) . . ?
C33 C34 H34 120.3 . . ?
C36 C35 P006 119.31(15) . . ?
C40 C35 P006 120.19(15) . . ?
C40 C35 C36 119.89(19) . . ?
C35 C36 H36 120.4 . . ?
C37 C36 C35 119.3(2) . . ?
C37 C36 H36 120.4 . . ?
C36 C37 H37 119.7 . . ?
C38 C37 C36 120.6(2) . . ?
C38 C37 H37 119.7 . . ?
C37 C38 H38 120.0 . . ?
C37 C38 C39 120.1(2) . . ?
C39 C38 H38 120.0 . . ?
C38 C39 H39 120.0 . . ?
C38 C39 C40 120.1(2) . . ?
C40 C39 H39 120.0 . . ?
C35 C40 C39 120.0(2) . . ?
C35 C40 H40 120.0 . . ?
C39 C40 H40 120.0 . . ?
C1 P007 C13 108.82(9) . . ?
C1 P007 C19 109.24(9) . . ?
C7 P007 C1 110.38(9) . . ?
C7 P007 C13 108.85(10) . . ?
C7 P007 C19 109.47(9) . . ?
C13 P007 C19 110.07(10) . . ?
C2 C1 P007 120.24(15) . . ?
C2 C1 C6 119.47(19) . . ?
C6 C1 P007 120.24(16) . . ?
C1 C2 H2 119.8 . . ?
C1 C2 C3 120.3(2) . . ?
C3 C2 H2 119.8 . . ?
C2 C3 H3 120.1 . . ?
C4 C3 C2 119.9(2) . . ?
C4 C3 H3 120.1 . . ?
C3 C4 H4 119.9 . . ?
C3 C4 C5 120.2(2) . . ?
C5 C4 H4 119.9 . . ?
C4 C5 H5 119.5 . . ?
C4 C5 C6 120.9(2) . . ?
C6 C5 H5 119.5 . . ?
C1 C6 H6 120.4 . . ?
C5 C6 C1 119.2(2) . . ?
C5 C6 H6 120.4 . . ?
C8 C7 P007 121.38(16) . . ?
C8 C7 C12 119.9(2) . . ?
C12 C7 P007 118.55(16) . . ?
C7 C8 H8 120.4 . . ?
C7 C8 C9 119.1(2) . . ?
C9 C8 H8 120.5 . . ?
C8 C9 H9 119.7 . . ?
C10 C9 C8 120.6(2) . . ?
C10 C9 H9 119.7 . . ?
C9 C10 H10 119.8 . . ?
C11 C10 C9 120.3(2) . . ?
C11 C10 H10 119.8 . . ?
C10 C11 H11 119.9 . . ?
C10 C11 C12 120.2(2) . . ?
C12 C11 H11 119.9 . . ?
C7 C12 H12 120.1 . . ?
C11 C12 C7 119.9(2) . . ?
C11 C12 H12 120.1 . . ?
C14 C13 P007 118.28(18) . . ?
C18 C13 P007 121.52(18) . . ?
C18 C13 C14 120.0(2) . . ?
C13 C14 H14 120.2 . . ?
C15 C14 C13 119.7(3) . . ?
C15 C14 H14 120.2 . . ?
C14 C15 H15 119.8 . . ?
C16 C15 C14 120.3(3) . . ?
C16 C15 H15 119.8 . . ?
C15 C16 H16 119.9 . . ?
C15 C16 C17 120.2(3) . . ?
C17 C16 H16 119.9 . . ?
C16 C17 H17 119.9 . . ?
C16 C17 C18 120.2(3) . . ?
C18 C17 H17 119.9 . . ?
C13 C18 C17 119.5(3) . . ?
C13 C18 H18 120.2 . . ?
C17 C18 H18 120.2 . . ?
P007 C19 H19A 108.9 . . ?
P007 C19 H19B 108.9 . . ?
H19A C19 H19B 107.7 . . ?
C20 C19 P007 113.52(13) . . ?
C20 C19 H19A 108.9 . . ?
C20 C19 H19B 108.9 . . ?
C19 C20 H20A 109.4 . . ?
C19 C20 H20B 109.4 . . ?
C20 C20 C19 111.1(2) 3_757 . ?
C20 C20 H20A 109.4 3_757 . ?
C20 C20 H20B 109.4 3_757 . ?
H20A C20 H20B 108.0 . . ?

loop_
_geom_bond_atom_site_label_1
_geom_bond_atom_site_label_2
_geom_bond_distance
_geom_bond_site_symmetry_2
_geom_bond_publ_flag
Br1 Mn1 2.509(2) . ?
Br1A Mn1 2.511(4) . ?
Br2A Mn1 2.637(9) . ?
Br3A Mn1 2.441(6) . ?
Br4A Mn1 2.450(4) . ?
Mn1 Br2 2.444(5) . ?
Mn1 Br3 2.555(3) . ?
Mn1 Br4 2.537(3) . ?
P006 C22 1.8116(18) . ?
P006 C23 1.7984(18) . ?
P006 C29 1.789(2) . ?
P006 C35 1.7919(19) . ?
C21 C21 1.522(3) 3_666 ?
C21 H21A 0.9800 . ?
C21 H21B 0.9800 . ?
C21 C22 1.533(3) . ?
C22 H22A 0.9800 . ?
C22 H22B 0.9800 . ?
C23 C24 1.389(3) . ?
C23 C28 1.394(3) . ?
C24 H24 0.9400 . ?
C24 C25 1.384(3) . ?
C25 H25 0.9400 . ?
C25 C26 1.379(3) . ?
C26 H26 0.9400 . ?
C26 C27 1.373(3) . ?
C27 H27 0.9400 . ?
C27 C28 1.384(3) . ?
C28 H28 0.9400 . ?
C29 C30 1.392(3) . ?
C29 C34 1.396(3) . ?
C30 H30 0.9400 . ?
C30 C31 1.379(3) . ?
C31 H31 0.9400 . ?
C31 C32 1.385(4) . ?
C32 H32 0.9400 . ?
C32 C33 1.366(4) . ?
C33 H33 0.9400 . ?
C33 C34 1.387(3) . ?
C34 H34 0.9400 . ?
C35 C36 1.396(3) . ?
C35 C40 1.379(3) . ?
C36 H36 0.9400 . ?
C36 C37 1.379(3) . ?
C37 H37 0.9400 . ?
C37 C38 1.372(4) . ?
C38 H38 0.9400 . ?
C38 C39 1.378(3) . ?
C39 H39 0.9400 . ?
C39 C40 1.381(3) . ?
C40 H40 0.9400 . ?
P007 C1 1.794(2) . ?
P007 C7 1.785(2) . ?
P007 C13 1.797(2) . ?
P007 C19 1.8044(19) . ?
C1 C2 1.386(3) . ?
C1 C6 1.395(3) . ?
C2 H2 0.9400 . ?
C2 C3 1.388(3) . ?
C3 H3 0.9400 . ?
C3 C4 1.368(3) . ?
C4 H4 0.9400 . ?
C4 C5 1.373(3) . ?
C5 H5 0.9400 . ?
C5 C6 1.383(3) . ?
C6 H6 0.9400 . ?
C7 C8 1.385(3) . ?
C7 C12 1.394(3) . ?
C8 H8 0.9400 . ?
C8 C9 1.390(3) . ?
C9 H9 0.9400 . ?
C9 C10 1.374(3) . ?
C10 H10 0.9400 . ?
C10 C11 1.370(4) . ?
C11 H11 0.9400 . ?
C11 C12 1.380(3) . ?
C12 H12 0.9400 . ?
C13 C14 1.393(3) . ?
C13 C18 1.378(3) . ?
C14 H14 0.9400 . ?
C14 C15 1.384(3) . ?
C15 H15 0.9400 . ?
C15 C16 1.369(5) . ?
C16 H16 0.9400 . ?
C16 C17 1.375(4) . ?
C17 H17 0.9400 . ?
C17 C18 1.394(3) . ?
C18 H18 0.9400 . ?
C19 H19A 0.9800 . ?
C19 H19B 0.9800 . ?
C19 C20 1.533(3) . ?
C20 C20 1.523(4) 3_757 ?
C20 H20A 0.9800 . ?
C20 H20B 0.9800 . ?

loop_
_geom_torsion_atom_site_label_1
_geom_torsion_atom_site_label_2
_geom_torsion_atom_site_label_3
_geom_torsion_atom_site_label_4
_geom_torsion
_geom_torsion_site_symmetry_1
_geom_torsion_site_symmetry_2
_geom_torsion_site_symmetry_3
_geom_torsion_site_symmetry_4
_geom_torsion_publ_flag
P006 C23 C24 C25 -179.83(17) . . . . ?
P006 C23 C28 C27 -179.59(16) . . . . ?
P006 C29 C30 C31 172.96(19) . . . . ?
P006 C29 C34 C33 -172.47(17) . . . . ?
P006 C35 C36 C37 -169.84(17) . . . . ?
P006 C35 C40 C39 170.46(19) . . . . ?
C21 C21 C22 P006 -172.42(17) 3_666 . . . ?
C22 P006 C23 C24 24.30(19) . . . . ?
C22 P006 C23 C28 -156.68(15) . . . . ?
C22 P006 C29 C30 36.58(19) . . . . ?
C22 P006 C29 C34 -149.77(16) . . . . ?
C22 P006 C35 C36 61.60(18) . . . . ?
C22 P006 C35 C40 -109.42(18) . . . . ?
C23 P006 C22 C21 -92.05(15) . . . . ?
C23 P006 C29 C30 -84.05(18) . . . . ?
C23 P006 C29 C34 89.60(17) . . . . ?
C23 P006 C35 C36 -176.90(16) . . . . ?
C23 P006 C35 C40 12.1(2) . . . . ?
C23 C24 C25 C26 -1.0(3) . . . . ?
C24 C23 C28 C27 -0.6(3) . . . . ?
C24 C25 C26 C27 0.2(4) . . . . ?
C25 C26 C27 C28 0.4(3) . . . . ?
C26 C27 C28 C23 -0.2(3) . . . . ?
C28 C23 C24 C25 1.2(3) . . . . ?
C29 P006 C22 C21 150.07(14) . . . . ?
C29 P006 C23 C24 143.08(16) . . . . ?
C29 P006 C23 C28 -37.90(18) . . . . ?
C29 P006 C35 C36 -58.39(18) . . . . ?
C29 P006 C35 C40 130.58(17) . . . . ?
C29 C30 C31 C32 -0.5(4) . . . . ?
C30 C29 C34 C33 1.2(3) . . . . ?
C30 C31 C32 C33 1.3(4) . . . . ?
C31 C32 C33 C34 -0.9(4) . . . . ?
C32 C33 C34 C29 -0.3(3) . . . . ?
C34 C29 C30 C31 -0.8(3) . . . . ?
C35 P006 C22 C21 27.82(17) . . . . ?
C35 P006 C23 C24 -95.22(17) . . . . ?
C35 P006 C23 C28 83.80(17) . . . . ?
C35 P006 C29 C30 156.39(16) . . . . ?
C35 P006 C29 C34 -29.96(19) . . . . ?
C35 C36 C37 C38 -0.4(3) . . . . ?
C36 C35 C40 C39 -0.5(3) . . . . ?
C36 C37 C38 C39 -1.2(4) . . . . ?
C37 C38 C39 C40 1.9(4) . . . . ?
C38 C39 C40 C35 -1.0(4) . . . . ?
C40 C35 C36 C37 1.2(3) . . . . ?
P007 C1 C2 C3 -178.10(18) . . . . ?
P007 C1 C6 C5 178.46(18) . . . . ?
P007 C7 C8 C9 176.35(18) . . . . ?
P007 C7 C12 C11 -175.64(18) . . . . ?
P007 C13 C14 C15 -173.1(2) . . . . ?
P007 C13 C18 C17 172.36(17) . . . . ?
P007 C19 C20 C20 176.03(19) . . . 3_757 ?
C1 P007 C7 C8 18.8(2) . . . . ?
C1 P007 C7 C12 -165.70(16) . . . . ?
C1 P007 C13 C14 75.8(2) . . . . ?
C1 P007 C13 C18 -98.76(19) . . . . ?
C1 P007 C19 C20 -72.16(17) . . . . ?
C1 C2 C3 C4 -0.2(4) . . . . ?
C2 C1 C6 C5 1.2(3) . . . . ?
C2 C3 C4 C5 1.0(4) . . . . ?
C3 C4 C5 C6 -0.6(4) . . . . ?
C4 C5 C6 C1 -0.5(4) . . . . ?
C6 C1 C2 C3 -0.9(3) . . . . ?
C7 P007 C1 C2 -131.16(17) . . . . ?
C7 P007 C1 C6 51.6(2) . . . . ?
C7 P007 C13 C14 -44.6(2) . . . . ?
C7 P007 C13 C18 140.90(18) . . . . ?
C7 P007 C19 C20 48.81(17) . . . . ?
C7 C8 C9 C10 -1.2(4) . . . . ?
C8 C7 C12 C11 -0.1(3) . . . . ?
C8 C9 C10 C11 0.7(4) . . . . ?
C9 C10 C11 C12 0.2(4) . . . . ?
C10 C11 C12 C7 -0.5(4) . . . . ?
C12 C7 C8 C9 0.9(3) . . . . ?
C13 P007 C1 C2 109.46(18) . . . . ?
C13 P007 C1 C6 -67.7(2) . . . . ?
C13 P007 C7 C8 138.20(17) . . . . ?
C13 P007 C7 C12 -46.33(19) . . . . ?
C13 P007 C19 C20 168.42(15) . . . . ?
C13 C14 C15 C16 0.5(4) . . . . ?
C14 C13 C18 C17 -2.1(3) . . . . ?
C14 C15 C16 C17 -1.9(4) . . . . ?
C15 C16 C17 C18 1.4(4) . . . . ?
C16 C17 C18 C13 0.6(4) . . . . ?
C18 C13 C14 C15 1.5(4) . . . . ?
C19 P007 C1 C2 -10.7(2) . . . . ?
C19 P007 C1 C6 172.06(17) . . . . ?
C19 P007 C7 C8 -101.45(18) . . . . ?
C19 P007 C7 C12 74.02(18) . . . . ?
C19 P007 C13 C14 -164.56(18) . . . . ?
C19 P007 C13 C18 20.9(2) . . . . ?
